data_5000127
loop_
_publ_author_name
'Stephenson, Gregory A.'
'Stowell, Oseph G.'
'Toma, Pascal H.'
'Pfeiffer, Ralph R.'
'Byrn, Stephen R.'

_publ_section_title
;
 Solid-State Investigations of Erythromycin A Dihydrate: Structure,
 NMR Spectroscopy, and Hygroscopicity
;
_journal_issue 11
_journal_name_full 'Journal of Pharmaceutical Sciences'
_journal_page_first 1239
_journal_page_last 1244
_journal_paper_doi 10.1021/js9701667
_journal_volume 86
_journal_year 1997
_chemical_formula_sum 'C37 H71 N O15'
_space_group_IT_number 19
_symmetry_cell_setting orthorhombic
_symmetry_Int_Tables_number 19
_symmetry_space_group_name_Hall 'P 2ac 2ab'
_symmetry_space_group_name_H-M 'P 21 21 21'
_cell_angle_alpha 90
_cell_angle_beta 90
_cell_angle_gamma 90
_cell_formula_units_Z 4
_cell_length_a 9.1829(8)
_cell_length_b 9.6316(7)
_cell_length_c 47.151(13)
_cod_original_formula_sum 'C37 H71 N1 O15'
_cod_database_code 5000127

loop_
_symmetry_equiv_pos_site_id
_symmetry_equiv_pos_as_xyz
1 x,y,z
2 1/2-x,-y,1/2+z
3 1/2+x,1/2-y,-z
4 -x,1/2+y,1/2-z

loop_
_atom_site_label
_atom_site_type_symbol
_atom_site_fract_x
_atom_site_fract_y
_atom_site_fract_z
O1 O 0.7577(5) 0.0097(4) 0.79018(7)
O2 O 0.8333(3) -0.0956(3) 0.87575(6)
O3 O 0.5835(4) 0.1595(3) 0.91540(6)
O4 O 0.4483(4) 0.0627(4) 0.84542(7)
O5 O 0.2298(4) 0.2102(4) 0.80615(8)
O6 O 0.4786(4) 0.2270(4) 0.77088(7)
O7 O 0.6297(5) 0.4718(4) 0.76051(9)
O8 O 0.8412(3) 0.2211(3) 0.80160(6)
O9 O 0.7904(4) 0.2684(4) 0.95498(7)
O10 O 0.8916(4) -0.2245(4) 0.93210(7)
O11 O 0.6993(5) -0.4348(4) 0.94670(8)
O12 O 0.6653(4) -0.2809(3) 0.87617(6)
O13 O 0.5127(4) -0.0027(4) 0.94752(7)
O14 O 0.9167(5) 0.7271(4) 0.16115(8)
O15 O 0.5267(6) 0.8222(6) 0.78531(9)
N1 N 0.7834(5) 0.1770(5) 1.01027(8)
C1 C 0.8244(6) 0.0848(5) 0.8060(1)
C2 C 0.8974(6) 0.0371(5) 0.8327(1)
C3 C 0.7778(5) -0.0028(5) 0.85455(9)
C4 C 0.7184(5) 0.1263(5) 0.8702(1)
C5 C 0.5864(5) 0.0867(5) 0.88853(9)
C6 C 0.4364(5) 0.1121(5) 0.87404(9)
C7 C 0.4006(5) 0.2689(5) 0.8714(1)
C8 C 0.2676(5) 0.2970(6) 0.8526(1)
C9 C 0.2973(5) 0.2907(6) 0.8213(1)
C10 C 0.8089(6) -0.2372(5) 0.86957(9)
C11 C 0.6331(6) 0.0820(6) 0.9386(1)
C12 C 0.4058(5) 0.3909(5) 0.8079(1)
C13 C 0.5306(5) 0.3062(5) 0.7945(1)
C14 C 0.6657(6) 0.3876(5) 0.7847(1)
C15 C 0.7838(6) 0.2820(6) 0.77551(9)
C16 C 1.0032(6) -0.0809(7) 0.8249(1)
C17 C 0.8387(6) 0.2035(6) 0.8863(1)
C18 C 0.3169(6) 0.0360(6) 0.8900(1)
C19 C 0.2024(7) 0.4386(7) 0.8592(1)
C20 C 0.3242(7) 0.4853(6) 0.7872(1)
C21 C 0.9216(6) -0.3244(6) 0.8845(1)
C22 C 0.6748(6) 0.1762(6) 0.9627(1)
C23 C 0.7189(7) 0.4860(7) 0.8071(1)
C24 C 0.9127(6) 0.3448(6) 0.7603(1)
C25 C 1.0126(7) 0.2351(7) 0.7480(1)
C26 C 0.8944(6) -0.3499(5) 0.9159(1)
C27 C 0.7200(6) 0.0889(6) 0.9879(1)
C28 C 0.7390(6) -0.4058(5) 0.9180(1)
C29 C 0.5947(6) -0.0062(6) 0.9963(1)
C30 C 0.6298(6) -0.3056(5) 0.9057(1)
C31 C 0.5479(7) -0.0922(6) 0.9710(1)
C32 C 0.4778(7) -0.3631(7) 0.9057(1)
C33 C 0.4111(8) -0.1727(8) 0.9773(1)
C34 C 1.0017(7) -0.4542(6) 0.9276(1)
C35 C 1.0207(7) -0.1481(7) 0.9331(1)
C36 C 0.8550(7) 0.0963(8) 1.0323(1)
C37 C 0.6826(8) 0.2719(8) 1.0234(1)
H1 H 0.37(1) 0.17(1) 0.783(2)
H2 H 0.54(1) 0.47(1) 0.743(2)
H3 H 0.82(1) 0.26(1) 0.973(2)
H4 H 0.732(7) -0.524(7) 0.950(1)
H5 H 0.921(7) 0.724(7) 0.182(1)
H6 H 0.425(6) -0.023(6) 0.845(1)
H7 H 1.00(1) 0.77(1) 0.151(2)
H8 H 0.590(9) 0.898(9) 0.789(2)
H9 H 0.57(1) 0.75(1) 0.773(2)
H10 H 0.96000 0.10700 0.84100
H11 H 0.70100 -0.04700 0.84300
H12 H 0.68300 0.19200 0.85600
H13 H 0.60200 -0.01200 0.89200
H14 H 0.38600 0.30500 0.89000
H15 H 0.48300 0.31500 0.86300
H16 H 0.19900 0.22300 0.85800
H17 H 0.81800 -0.25100 0.84900
H18 H 0.72000 0.02700 0.93400
H19 H 0.45800 0.45200 0.82200
H20 H 0.55900 0.24700 0.81000
H21 H 0.73500 0.21700 0.76300
H22 H 1.05100 -0.11600 0.84100
H23 H 0.94800 -0.15600 0.81700
H24 H 1.07400 -0.05200 0.81200
H25 H 0.80600 0.28700 0.89500
H26 H 0.87700 0.14400 0.90200
H27 H 0.92200 0.22500 0.87500
H28 H 0.22700 0.03900 0.88100
H29 H 0.34600 -0.06200 0.89300
H30 H 0.30800 0.07300 0.90900
H31 H 0.27500 0.51200 0.85500
H32 H 0.12100 0.46000 0.84700
H33 H 0.17200 0.45100 0.87800
H34 H 0.25400 0.54400 0.79800
H35 H 0.38600 0.54600 0.77700
H36 H 0.26800 0.43100 0.77500
H37 H 0.92900 -0.41100 0.87500
H38 H 1.01400 -0.27700 0.88200
H39 H 0.58800 0.23200 0.96700
H40 H 0.78900 0.55100 0.80100
H41 H 0.63900 0.53800 0.81600
H42 H 0.76300 0.43500 0.82300
H43 H 0.88400 0.40600 0.74500
H44 H 0.97000 0.40100 0.77400
H45 H 1.06900 0.18900 0.76300
H46 H 0.95800 0.16400 0.73800
H47 H 1.08200 0.27200 0.73500
H48 H 0.79900 0.02600 0.98300
H49 H 0.73900 -0.49400 0.90800
H50 H 0.62400 -0.06600 1.01200
H51 H 0.51400 0.04800 1.00300
H52 H 0.63700 -0.22400 0.91700
H53 H 0.62700 -0.15700 0.96600
H54 H 0.46500 -0.44300 0.89400
H55 H 0.44400 -0.39100 0.92500
H56 H 0.40500 -0.29500 0.89900
H57 H 0.42800 -0.24400 0.99100
H58 H 0.33700 -0.11200 0.98400
H59 H 0.37600 -0.21800 0.96000
H60 H 1.10200 -0.41900 0.92600
H61 H 0.98700 -0.46800 0.94800
H62 H 0.99800 -0.54100 0.91900
H63 H 1.06500 -0.13900 0.91500
H64 H 1.00400 -0.05500 0.94100
H65 H 1.09100 -0.19100 0.94600
H66 H 0.93100 0.04100 1.02400
H67 H 0.89500 0.15600 1.04600
H68 H 0.78700 0.03500 1.04100
H69 H 0.63900 0.34000 1.01100
H70 H 0.59300 0.22100 1.03200
H71 H 0.71900 0.32100 1.04000

loop_
_atom_type_symbol
_atom_type_radius_bond
C 0.68
H 0.23
N 0.68
O 0.68
